data_4514922
loop_
_publ_author_name
'Fu, Yongping'
'Hautzinger, Matthew P.'
'Luo, Ziyu'
'Wang, Feifan'
'Pan, Dongxu'
'Aristov, Michael M.'
'Guzei, Ilia A.'
'Pan, Anlian'
'Zhu, Xiaoyang'
'Jin, Song'

_publ_section_title
;
 Incorporating Large A Cations into Lead Iodide Perovskite Cages: Relaxed
 Goldschmidt Tolerance Factor and Impact on Exciton-Phonon Interaction.
;
_journal_issue 8
_journal_name_full 'ACS central science'
_journal_page_first 1377
_journal_page_last 1386
_journal_paper_doi 10.1021/acscentsci.9b00367
_journal_volume 5
_journal_year 2019
_chemical_formula_moiety 'I3 Pb, C H6 N3'
_chemical_formula_sum 'C H6 I3 N3 Pb'
_chemical_formula_weight 647.98
_space_group_crystal_system monoclinic
_space_group_IT_number 14
_space_group_name_Hall '-P 2yn'
_space_group_name_H-M_alt 'P 1 21/n 1'
_symmetry_space_group_name_Hall '-P 2yn'
_symmetry_space_group_name_H-M 'P 1 21/n 1'
_atom_sites_solution_hydrogens geom
_atom_sites_solution_primary dual
_audit_creation_date 2018-05-23
_audit_creation_method
;
Olex2 1.2-beta
(compiled 2018.05.18 svn.r3508 for OlexSys, GUI svn.r5497)
;
_cell_angle_alpha 90
_cell_angle_beta 94.147(14)
_cell_angle_gamma 90
_cell_formula_units_Z 4
_cell_length_a 4.5694(12)
_cell_length_b 11.748(3)
_cell_length_c 19.504(4)
_cell_measurement_reflns_used 9885
_cell_measurement_temperature 100
_cell_measurement_theta_max 32.737
_cell_measurement_theta_min 2.719
_cell_volume 1044.3(4)
_computing_cell_refinement 'APEX3 Ver. 2017.3-0 (Bruker-AXS, 2017)'
_computing_data_collection 'APEX3 Ver. 2017.3-0 (Bruker-AXS, 2017)'
_computing_data_reduction 'APEX3 Ver. 2017.3-0 (Bruker-AXS, 2017)'
_computing_molecular_graphics 'Olex2 (Dolomanov et al., 2009)'
_computing_publication_material 'Olex2 (Dolomanov et al., 2009)'
_computing_structure_refinement 'ShelXL (Sheldrick, 2015)'
_computing_structure_solution 'ShelXT (Sheldrick, 2015)'
_diffrn_ambient_temperature 100.0
_diffrn_detector 'charge-coupled device (CCD) area detector'
_diffrn_detector_area_resol_mean 7.9
_diffrn_detector_type 'Bruker APEX II'
_diffrn_measured_fraction_theta_full 1.000
_diffrn_measured_fraction_theta_max 1.000
_diffrn_measurement_device 'three-circle diffractometer'
_diffrn_measurement_device_type 'Bruker APEX II Quazar'
_diffrn_measurement_method '0.5\% \w and 0.5\% \f scans'
_diffrn_radiation_collimation 'focusing mirrors'
_diffrn_radiation_detector 'Bruker APEX II'
_diffrn_radiation_monochromator 'mirror optics'
_diffrn_radiation_probe x-ray
_diffrn_radiation_type MoK\a
_diffrn_radiation_wavelength 0.71073
_diffrn_reflns_av_R_equivalents 0.0357
_diffrn_reflns_av_unetI/netI 0.0141
_diffrn_reflns_Laue_measured_fraction_full 1.000
_diffrn_reflns_Laue_measured_fraction_max 1.000
_diffrn_reflns_limit_h_max 5
_diffrn_reflns_limit_h_min -5
_diffrn_reflns_limit_k_max 15
_diffrn_reflns_limit_k_min -15
_diffrn_reflns_limit_l_max 25
_diffrn_reflns_limit_l_min -25
_diffrn_reflns_number 31655
_diffrn_reflns_point_group_measured_fraction_full 1.000
_diffrn_reflns_point_group_measured_fraction_max 1.000
_diffrn_reflns_theta_full 25.000
_diffrn_reflns_theta_max 27.500
_diffrn_reflns_theta_min 2.025
_diffrn_source 'microfocus sealed X-ray tube'
_diffrn_source_type 'Incoatec I\ms'
_exptl_absorpt_coefficient_mu 24.961
_exptl_absorpt_correction_T_max 0.0936
_exptl_absorpt_correction_T_min 0.0417
_exptl_absorpt_correction_type multi-scan
_exptl_absorpt_process_details 'SADABS-2016/2 (Krause et al., 2015) was used for absorption correction.'
_exptl_crystal_colour colourless
_exptl_crystal_colour_primary colourless
_exptl_crystal_density_diffrn 4.122
_exptl_crystal_density_method 'not measured'
_exptl_crystal_description needle
_exptl_crystal_F_000 1096
_exptl_crystal_size_max 1
_exptl_crystal_size_mid 0.046
_exptl_crystal_size_min 0.046
_refine_diff_density_max 1.306
_refine_diff_density_min -1.040
_refine_diff_density_rms 0.210
_refine_ls_extinction_method none
_refine_ls_goodness_of_fit_ref 1.389
_refine_ls_hydrogen_treatment constr
_refine_ls_matrix_type full
_refine_ls_number_parameters 73
_refine_ls_number_reflns 2393
_refine_ls_number_restraints 0
_refine_ls_restrained_S_all 1.389
_refine_ls_R_factor_all 0.0234
_refine_ls_R_factor_gt 0.0233
_refine_ls_shift/su_max 0.002
_refine_ls_shift/su_mean 0.000
_refine_ls_structure_factor_coef Fsqd
_refine_ls_weighting_details 'w=1/[\s^2^(Fo^2^)+(0.0065P)^2^+11.2701P] where P=(Fo^2^+2Fc^2^)/3'
_refine_ls_weighting_scheme calc
_refine_ls_wR_factor_gt 0.0523
_refine_ls_wR_factor_ref 0.0523
_reflns_Friedel_coverage 0.000
_reflns_number_gt 2382
_reflns_number_total 2393
_reflns_threshold_expression 'I > 2\s(I)'
_cod_data_source_file oc9b00367_si_003.cif
_cod_data_source_block GAPbI3
_cod_original_cell_volume 1044.2(4)
_cod_database_code 4514922
_shelx_shelxl_version_number 2018/3
_shelx_space_group_comment
;
The symmetry employed for this shelxl refinement is uniquely defined
by the following loop, which should always be used as a source of
symmetry information in preference to the above space-group names.
They are only intended as comments.
;
_shelx_estimated_absorpt_t_max 0.393
_shelx_estimated_absorpt_t_min 0.016
_olex2_refinement_description
;
1. Fixed Uiso
 At 1.2 times of:
  All N(H,H) groups
2.a X=CH2 refined with riding coordinates:
 N1(H1A,H1B), N2(H2A,H2B), N3(H3A,H3B)
;
_olex2_submission_special_instructions 'No special instructions were received'

loop_
_space_group_symop_operation_xyz
'x, y, z'
'-x+1/2, y+1/2, -z+1/2'
'-x, -y, -z'
'x-1/2, -y-1/2, z-1/2'

loop_
_atom_site_label
_atom_site_type_symbol
_atom_site_fract_x
_atom_site_fract_y
_atom_site_fract_z
_atom_site_U_iso_or_equiv
_atom_site_adp_type
_atom_site_occupancy
_atom_site_site_symmetry_order
_atom_site_calc_flag
_atom_site_refinement_flags_posn
Pb1 Pb 0.71562(5) 0.86431(2) 0.43063(2) 0.01588(7) Uani 1 1 d .
I1 I 0.20278(9) 1.05358(3) 0.40114(2) 0.01651(9) Uani 1 1 d .
I2 I 0.21783(9) 0.68530(4) 0.47292(2) 0.01682(9) Uani 1 1 d .
I3 I 0.71841(9) 0.77591(4) 0.28313(2) 0.01724(10) Uani 1 1 d .
N1 N 0.2855(13) 0.5078(5) 0.2885(3) 0.0212(12) Uani 1 1 d .
H1A H 0.354846 0.572776 0.274158 0.025 Uiso 1 1 calc R
H1B H 0.124204 0.478893 0.268042 0.025 Uiso 1 1 calc R
N2 N 0.6674(13) 0.4968(5) 0.3715(3) 0.0212(12) Uani 1 1 d .
H2A H 0.758291 0.461173 0.406588 0.025 Uiso 1 1 calc R
H2B H 0.737810 0.561356 0.356814 0.025 Uiso 1 1 calc R
N3 N 0.3176(13) 0.3558(5) 0.3629(3) 0.0207(12) Uani 1 1 d .
H3A H 0.408211 0.320040 0.397960 0.025 Uiso 1 1 calc R
H3B H 0.156292 0.326969 0.342460 0.025 Uiso 1 1 calc R
C1 C 0.4244(15) 0.4532(6) 0.3408(3) 0.0181(13) Uani 1 1 d .

loop_
_atom_site_aniso_label
_atom_site_aniso_U_11
_atom_site_aniso_U_22
_atom_site_aniso_U_33
_atom_site_aniso_U_23
_atom_site_aniso_U_13
_atom_site_aniso_U_12
Pb1 0.01615(12) 0.01388(12) 0.01749(12) -0.00033(9) 0.00041(9) -0.00007(9)
I1 0.0189(2) 0.01227(19) 0.0182(2) 0.00027(15) 0.00065(15) -0.00042(15)
I2 0.0167(2) 0.0147(2) 0.0188(2) 0.00216(15) -0.00047(15) 0.00007(15)
I3 0.0205(2) 0.0145(2) 0.0165(2) 0.00162(15) -0.00026(15) -0.00103(15)
N1 0.021(3) 0.017(3) 0.025(3) 0.002(2) -0.003(2) -0.004(2)
N2 0.023(3) 0.019(3) 0.022(3) 0.002(2) 0.002(2) -0.001(2)
N3 0.022(3) 0.017(3) 0.022(3) 0.003(2) -0.002(2) -0.002(2)
C1 0.020(3) 0.017(3) 0.019(3) -0.002(2) 0.008(3) 0.003(3)

loop_
_atom_type_symbol
_atom_type_description
_atom_type_scat_dispersion_real
_atom_type_scat_dispersion_imag
_atom_type_scat_source
C C 0.0033 0.0016 'International Tables Vol C Tables 4.2.6.8 and 6.1.1.4'
H H 0.0000 0.0000 'International Tables Vol C Tables 4.2.6.8 and 6.1.1.4'
I I -0.4742 1.8119 'International Tables Vol C Tables 4.2.6.8 and 6.1.1.4'
N N 0.0061 0.0033 'International Tables Vol C Tables 4.2.6.8 and 6.1.1.4'
Pb Pb -3.3944 10.1111 'International Tables Vol C Tables 4.2.6.8 and 6.1.1.4'

loop_
_geom_angle_atom_site_label_1
_geom_angle_atom_site_label_2
_geom_angle_atom_site_label_3
_geom_angle
_geom_angle_site_symmetry_1
_geom_angle_site_symmetry_3
I1 Pb1 I1 87.011(17) 1_655 3_676
I1 Pb1 I1 90.230(17) . 3_676
I1 Pb1 I1 89.71(2) 1_655 .
I1 Pb1 I2 174.977(14) 1_655 .
I2 Pb1 I1 88.207(17) . 3_676
I2 Pb1 I1 175.101(14) 1_655 .
I2 Pb1 I1 90.44(2) 1_655 1_655
I2 Pb1 I1 84.888(17) 1_655 3_676
I2 Pb1 I1 88.78(2) . .
I2 Pb1 I2 90.66(2) 1_655 .
I3 Pb1 I1 172.709(14) . 3_676
I3 Pb1 I1 90.941(17) . 1_655
I3 Pb1 I1 96.760(17) . .
I3 Pb1 I2 93.993(17) . .
I3 Pb1 I2 88.133(18) . 1_655
Pb1 I1 Pb1 89.770(16) . 3_676
Pb1 I1 Pb1 89.71(2) 1_455 .
Pb1 I1 Pb1 92.989(17) 1_455 3_676
Pb1 I2 Pb1 90.66(2) 1_455 .
H1A N1 H1B 120.0 . .
C1 N1 H1A 120.0 . .
C1 N1 H1B 120.0 . .
H2A N2 H2B 120.0 . .
C1 N2 H2A 120.0 . .
C1 N2 H2B 120.0 . .
H3A N3 H3B 120.0 . .
C1 N3 H3A 120.0 . .
C1 N3 H3B 120.0 . .
N2 C1 N1 119.9(6) . .
N2 C1 N3 120.1(6) . .
N3 C1 N1 120.0(6) . .

loop_
_geom_bond_atom_site_label_1
_geom_bond_atom_site_label_2
_geom_bond_distance
_geom_bond_site_symmetry_2
Pb1 I1 3.4145(8) 3_676
Pb1 I1 3.2514(7) .
Pb1 I1 3.2273(7) 1_655
Pb1 I2 3.2477(7) .
Pb1 I2 3.1772(7) 1_655
Pb1 I3 3.0594(8) .
N1 H1A 0.8800 .
N1 H1B 0.8800 .
N1 C1 1.328(9) .
N2 H2A 0.8800 .
N2 H2B 0.8800 .
N2 C1 1.326(9) .
N3 H3A 0.8800 .
N3 H3B 0.8800 .
N3 C1 1.328(9) .

loop_
_geom_hbond_atom_site_label_D
_geom_hbond_atom_site_label_H
_geom_hbond_atom_site_label_A
_geom_hbond_distance_DH
_geom_hbond_distance_HA
_geom_hbond_distance_DA
_geom_hbond_angle_DHA
_geom_hbond_site_symmetry_A
_geom_hbond_publ_flag
N1 H1A I3 0.88 2.91 3.725(6) 155.7 . yes
N1 H1B I3 0.88 2.98 3.769(6) 149.4 2_545 yes
N2 H2A I2 0.88 2.91 3.718(6) 153.8 3_666 yes
N2 H2B I3 0.88 2.90 3.720(6) 155.8 . yes
N3 H3A I2 0.88 2.94 3.743(6) 152.6 3_666 yes
N3 H3B I3 0.88 2.95 3.739(6) 150.7 2_545 yes
